data_4026773
loop_
_publ_author_name
'Naoki Kise'
'Shinsaku Isemoto'
'Toshihiko Sakurai'

_publ_contact_author 'Naoki Kise'
_publ_contact_author_email kise@bio.tottori-u.ac.jp
_publ_section_title
;
 Electroreductive Intramolecular Coupling of Phthalimides with Aromatic
 Aldehydes: Application to the Synthesis of Lennoxamine
;
_journal_name_full 'Journal of Organic Chemistry'
_journal_page_first 9856
_journal_page_last 9860
_journal_paper_doi 10.1021/jo2018735
_journal_volume 76
_journal_year 2011
_chemical_formula_moiety 'C17 H15 N O2'
_chemical_formula_sum 'C17 H15 N O2'
_chemical_formula_weight 265.30
_chemical_melting_point 493(1)
_chemical_name_systematic
; 
(13R*,13aS*)-13-hydroxy-7,8,13,13a-tetrahydro-5H-benzo[4,5]azepino[2,1-a]
isoindol-5-one 
;
_space_group_IT_number 14
_symmetry_cell_setting monoclinic
_symmetry_space_group_name_Hall '-P 2ybc'
_symmetry_space_group_name_H-M 'P 1 21/c 1'
_atom_sites_solution_hydrogens geom
_atom_sites_solution_primary direct
_atom_sites_solution_secondary difmap
_audit_creation_method SHELXL-97
_cell_angle_alpha 90.00
_cell_angle_beta 99.797(9)
_cell_angle_gamma 90.00
_cell_formula_units_Z 8
_cell_length_a 14.500(2)
_cell_length_b 7.1527(12)
_cell_length_c 25.930(4)
_cell_measurement_temperature 298(2)
_cell_volume 2650.1(7)
_computing_cell_refinement PROCESS-AUTO
_computing_data_collection PROCESS-AUTO
_computing_data_reduction PROCESS-AUTO
_computing_publication_material yadokari-XG
_computing_structure_refinement 'SHELXL-97 (Sheldrick, 1997)'
_computing_structure_solution 'SHELXS-97 (Sheldrick, 1990)'
_diffrn_ambient_temperature 298(2)
_diffrn_detector_area_resol_mean 10.00
_diffrn_measured_fraction_theta_full 0.987
_diffrn_measured_fraction_theta_max 0.987
_diffrn_measurement_device_type 'Rigaku RAXIS-RAPID'
_diffrn_measurement_method \w
_diffrn_radiation_monochromator graphite
_diffrn_radiation_source 'fine-focus sealed tube'
_diffrn_radiation_type MoK\a
_diffrn_radiation_wavelength 0.71075
_diffrn_reflns_av_R_equivalents 0.0443
_diffrn_reflns_av_sigmaI/netI 0.0464
_diffrn_reflns_limit_h_max 18
_diffrn_reflns_limit_h_min -18
_diffrn_reflns_limit_k_max 9
_diffrn_reflns_limit_k_min -8
_diffrn_reflns_limit_l_max 33
_diffrn_reflns_limit_l_min -33
_diffrn_reflns_number 23805
_diffrn_reflns_theta_full 27.49
_diffrn_reflns_theta_max 27.49
_diffrn_reflns_theta_min 3.02
_exptl_absorpt_coefficient_mu 0.087
_exptl_absorpt_correction_T_max 0.9827
_exptl_absorpt_correction_T_min 0.9576
_exptl_absorpt_correction_type multi-scan
_exptl_absorpt_process_details
;
    Higashi, T. (1995). Program for Absorption Correction.
    Rigaku Corporation, Tokyo, Japan.
;
_exptl_crystal_colour colorless
_exptl_crystal_density_diffrn 1.330
_exptl_crystal_description block
_exptl_crystal_F_000 1120
_exptl_crystal_size_max 0.50
_exptl_crystal_size_mid 0.25
_exptl_crystal_size_min 0.20
_refine_diff_density_max 0.152
_refine_diff_density_min -0.199
_refine_diff_density_rms 0.033
_refine_ls_extinction_method none
_refine_ls_goodness_of_fit_ref 0.942
_refine_ls_hydrogen_treatment refall
_refine_ls_matrix_type full
_refine_ls_number_parameters 363
_refine_ls_number_reflns 5998
_refine_ls_number_restraints 0
_refine_ls_restrained_S_all 0.942
_refine_ls_R_factor_all 0.0951
_refine_ls_R_factor_gt 0.0464
_refine_ls_shift/su_max 0.000
_refine_ls_shift/su_mean 0.000
_refine_ls_structure_factor_coef Fsqd
_refine_ls_weighting_details 'calc w=1/[\s^2^(Fo^2^)+(0.0603P)^2^+0.0000P] where P=(Fo^2^+2Fc^2^)/3'
_refine_ls_weighting_scheme calc
_refine_ls_wR_factor_gt 0.0988
_refine_ls_wR_factor_ref 0.1111
_reflns_number_gt 3546
_reflns_number_total 5998
_reflns_threshold_expression >2sigma(I)
_cod_data_source_file jo2018735_si_004.cif
_cod_data_source_block trans-12
_cod_original_sg_symbol_H-M 'P 21/c'
_cod_database_code 4026773

loop_
_symmetry_equiv_pos_as_xyz
'x, y, z'
'-x, y+1/2, -z+1/2'
'-x, -y, -z'
'x, -y-1/2, z-1/2'

loop_
_atom_site_label
_atom_site_type_symbol
_atom_site_fract_x
_atom_site_fract_y
_atom_site_fract_z
_atom_site_U_iso_or_equiv
_atom_site_adp_type
_atom_site_occupancy
_atom_site_symmetry_multiplicity
_atom_site_calc_flag
_atom_site_refinement_flags
N1 N 0.11408(9) 0.06099(17) 0.31381(5) 0.0428(3) Uani 1 1 d .
C1 C 0.17172(11) 0.1510(2) 0.28538(6) 0.0449(4) Uani 1 1 d .
O1 O 0.17454(8) 0.12038(18) 0.23929(4) 0.0628(4) Uani 1 1 d .
C2 C 0.22579(11) 0.2912(2) 0.32026(6) 0.0424(4) Uani 1 1 d .
C3 C 0.29359(11) 0.4167(2) 0.31014(6) 0.0501(4) Uani 1 1 d .
H1 H 0.3134 0.4178 0.2779 0.060 Uiso 1 1 calc R
C4 C 0.33088(12) 0.5399(2) 0.34919(7) 0.0544(4) Uani 1 1 d .
H2 H 0.3765 0.6250 0.3434 0.065 Uiso 1 1 calc R
C5 C 0.30026(12) 0.5363(2) 0.39677(7) 0.0526(4) Uani 1 1 d .
H3 H 0.3247 0.6222 0.4224 0.063 Uiso 1 1 calc R
C6 C 0.23385(12) 0.4079(2) 0.40740(6) 0.0479(4) Uani 1 1 d .
H4 H 0.2146 0.4060 0.4398 0.057 Uiso 1 1 calc R
C7 C 0.19690(11) 0.2823(2) 0.36830(6) 0.0407(4) Uani 1 1 d .
C8 C 0.12510(11) 0.1273(2) 0.36800(5) 0.0393(4) Uani 1 1 d .
H5 H 0.0659 0.1797 0.3748 0.047 Uiso 1 1 calc R
C9 C 0.15728(11) -0.0323(2) 0.40712(5) 0.0427(4) Uani 1 1 d .
H6 H 0.2090 -0.0993 0.3955 0.051 Uiso 1 1 calc R
O2 O 0.19149(9) 0.05586(15) 0.45538(4) 0.0537(3) Uani 1 1 d .
H7 H 0.2245 -0.0175 0.4746 0.081 Uiso 1 1 calc R
C10 C 0.07907(11) -0.1716(2) 0.41141(6) 0.0417(4) Uani 1 1 d .
C11 C 0.04090(12) -0.1802(2) 0.45678(6) 0.0519(4) Uani 1 1 d .
H8 H 0.0629 -0.0998 0.4843 0.062 Uiso 1 1 calc R
C12 C -0.02970(14) -0.3067(3) 0.46194(7) 0.0638(5) Uani 1 1 d .
H9 H -0.0552 -0.3087 0.4925 0.077 Uiso 1 1 calc R
C13 C -0.06204(14) -0.4290(3) 0.42201(8) 0.0662(5) Uani 1 1 d .
H10 H -0.1082 -0.5159 0.4257 0.079 Uiso 1 1 calc R
C14 C -0.02532(13) -0.4211(2) 0.37693(7) 0.0568(5) Uani 1 1 d .
H11 H -0.0476 -0.5031 0.3498 0.068 Uiso 1 1 calc R
C15 C 0.04475(11) -0.2936(2) 0.37030(6) 0.0459(4) Uani 1 1 d .
C16 C 0.07841(12) -0.2796(2) 0.31921(6) 0.0504(4) Uani 1 1 d .
H12 H 0.0506 -0.3796 0.2964 0.060 Uiso 1 1 calc R
H13 H 0.1458 -0.2965 0.3250 0.060 Uiso 1 1 calc R
C17 C 0.05441(12) -0.0933(2) 0.29211(6) 0.0487(4) Uani 1 1 d .
H14 H 0.0588 -0.1065 0.2554 0.058 Uiso 1 1 calc R
H15 H -0.0100 -0.0624 0.2942 0.058 Uiso 1 1 calc R
N2 N 0.37007(9) 0.59475(17) 0.57721(5) 0.0456(3) Uani 1 1 d .
C18 C 0.31129(12) 0.7338(2) 0.55717(6) 0.0454(4) Uani 1 1 d .
O3 O 0.30020(9) 0.78777(18) 0.51159(4) 0.0648(4) Uani 1 1 d .
C19 C 0.26608(11) 0.8036(2) 0.59971(5) 0.0404(4) Uani 1 1 d .
C20 C 0.19994(12) 0.9446(2) 0.59857(7) 0.0508(4) Uani 1 1 d .
H16 H 0.1782 1.0099 0.5679 0.061 Uiso 1 1 calc R
C21 C 0.16774(12) 0.9845(2) 0.64403(7) 0.0565(5) Uani 1 1 d .
H17 H 0.1227 1.0768 0.6445 0.068 Uiso 1 1 calc R
C22 C 0.20239(13) 0.8870(2) 0.68916(7) 0.0581(5) Uani 1 1 d .
H18 H 0.1795 0.9152 0.7197 0.070 Uiso 1 1 calc R
C23 C 0.26995(12) 0.7488(2) 0.69077(6) 0.0507(4) Uani 1 1 d .
H19 H 0.2935 0.6874 0.7219 0.061 Uiso 1 1 calc R
C24 C 0.30117(11) 0.7051(2) 0.64475(6) 0.0404(4) Uani 1 1 d .
C25 C 0.37204(11) 0.5618(2) 0.63310(6) 0.0409(4) Uani 1 1 d .
H20 H 0.4340 0.5941 0.6525 0.049 Uiso 1 1 calc R
C26 C 0.34789(11) 0.3566(2) 0.64599(6) 0.0434(4) Uani 1 1 d .
H21 H 0.2883 0.3213 0.6243 0.052 Uiso 1 1 calc R
O4 O 0.33808(8) 0.35053(18) 0.69909(4) 0.0611(3) Uani 1 1 d .
H22 H 0.2824 0.3556 0.7014 0.092 Uiso 1 1 calc R
C27 C 0.42311(11) 0.2141(2) 0.63786(6) 0.0432(4) Uani 1 1 d .
C28 C 0.47114(12) 0.1158(2) 0.68041(7) 0.0508(4) Uani 1 1 d .
H23 H 0.4577 0.1390 0.7136 0.061 Uiso 1 1 calc R
C29 C 0.53866(13) -0.0162(2) 0.67438(8) 0.0619(5) Uani 1 1 d .
H24 H 0.5695 -0.0808 0.7034 0.074 Uiso 1 1 calc R
C30 C 0.55990(14) -0.0513(2) 0.62608(8) 0.0663(5) Uani 1 1 d .
H25 H 0.6052 -0.1395 0.6219 0.080 Uiso 1 1 calc R
C31 C 0.51372(13) 0.0450(2) 0.58386(7) 0.0628(5) Uani 1 1 d .
H26 H 0.5285 0.0213 0.5510 0.075 Uiso 1 1 calc R
C32 C 0.44507(12) 0.1778(2) 0.58861(6) 0.0516(4) Uani 1 1 d .
C33 C 0.40080(15) 0.2861(3) 0.54105(6) 0.0647(5) Uani 1 1 d .
H27 H 0.3333 0.2728 0.5365 0.078 Uiso 1 1 calc R
H28 H 0.4213 0.2343 0.5103 0.078 Uiso 1 1 calc R
C34 C 0.42610(13) 0.4930(3) 0.54548(6) 0.0581(5) Uani 1 1 d .
H29 H 0.4917 0.5056 0.5607 0.070 Uiso 1 1 calc R
H30 H 0.4172 0.5475 0.5107 0.070 Uiso 1 1 calc R

loop_
_atom_site_aniso_label
_atom_site_aniso_U_11
_atom_site_aniso_U_22
_atom_site_aniso_U_33
_atom_site_aniso_U_23
_atom_site_aniso_U_13
_atom_site_aniso_U_12
N1 0.0454(8) 0.0511(8) 0.0320(7) 0.0001(6) 0.0061(6) 0.0055(7)
C1 0.0453(10) 0.0558(10) 0.0353(9) 0.0049(8) 0.0112(7) 0.0123(8)
O1 0.0648(8) 0.0884(9) 0.0389(7) -0.0037(6) 0.0190(6) -0.0039(7)
C2 0.0452(10) 0.0441(9) 0.0382(8) 0.0035(7) 0.0078(7) 0.0096(8)
C3 0.0483(10) 0.0544(10) 0.0498(10) 0.0100(8) 0.0142(8) 0.0099(8)
C4 0.0471(10) 0.0490(10) 0.0662(12) 0.0104(9) 0.0074(9) 0.0037(8)
C5 0.0546(11) 0.0430(9) 0.0567(11) 0.0007(8) -0.0005(8) 0.0098(8)
C6 0.0580(11) 0.0427(9) 0.0431(9) 0.0033(7) 0.0087(8) 0.0104(8)
C7 0.0456(9) 0.0381(8) 0.0383(8) 0.0046(7) 0.0067(7) 0.0116(7)
C8 0.0414(9) 0.0456(9) 0.0312(8) 0.0007(7) 0.0067(6) 0.0092(7)
C9 0.0496(10) 0.0435(9) 0.0333(8) -0.0007(7) 0.0021(7) 0.0101(8)
O2 0.0719(9) 0.0487(7) 0.0350(6) 0.0023(5) -0.0067(5) 0.0055(6)
C10 0.0459(10) 0.0389(8) 0.0388(9) 0.0058(7) 0.0025(7) 0.0091(7)
C11 0.0625(12) 0.0498(10) 0.0435(9) 0.0066(8) 0.0091(8) 0.0082(9)
C12 0.0695(13) 0.0651(12) 0.0596(12) 0.0232(10) 0.0189(10) 0.0071(11)
C13 0.0612(13) 0.0579(12) 0.0774(14) 0.0225(11) 0.0056(10) -0.0064(10)
C14 0.0597(12) 0.0435(9) 0.0623(12) 0.0057(9) -0.0040(9) 0.0010(9)
C15 0.0463(10) 0.0401(9) 0.0489(9) 0.0030(8) 0.0010(7) 0.0110(8)
C16 0.0503(11) 0.0508(10) 0.0476(10) -0.0114(8) 0.0012(8) 0.0042(8)
C17 0.0463(10) 0.0615(11) 0.0373(9) -0.0030(8) 0.0043(7) 0.0029(8)
N2 0.0538(8) 0.0492(8) 0.0364(7) 0.0068(6) 0.0149(6) 0.0168(7)
C18 0.0509(10) 0.0453(9) 0.0399(9) 0.0046(8) 0.0076(7) 0.0081(8)
O3 0.0842(10) 0.0728(8) 0.0375(7) 0.0145(6) 0.0101(6) 0.0320(7)
C19 0.0424(9) 0.0373(8) 0.0414(9) -0.0009(7) 0.0068(7) 0.0028(7)
C20 0.0510(10) 0.0462(10) 0.0538(10) 0.0007(8) 0.0053(8) 0.0093(8)
C21 0.0537(11) 0.0498(10) 0.0677(12) -0.0063(9) 0.0153(9) 0.0136(9)
C22 0.0638(12) 0.0559(11) 0.0597(11) -0.0125(9) 0.0254(9) 0.0058(9)
C23 0.0619(12) 0.0485(9) 0.0443(9) -0.0021(8) 0.0165(8) 0.0059(8)
C24 0.0400(9) 0.0389(8) 0.0432(9) -0.0020(7) 0.0096(7) 0.0020(7)
C25 0.0414(9) 0.0465(9) 0.0359(8) 0.0022(7) 0.0099(7) 0.0064(7)
C26 0.0441(10) 0.0455(9) 0.0420(9) 0.0043(7) 0.0116(7) 0.0052(7)
O4 0.0654(8) 0.0709(8) 0.0524(7) 0.0171(6) 0.0254(6) 0.0169(7)
C27 0.0446(10) 0.0379(8) 0.0475(9) 0.0024(7) 0.0093(7) 0.0015(7)
C28 0.0554(11) 0.0454(9) 0.0522(10) 0.0097(8) 0.0111(8) 0.0054(8)
C29 0.0655(13) 0.0498(10) 0.0681(12) 0.0168(10) 0.0046(10) 0.0149(9)
C30 0.0694(13) 0.0516(11) 0.0765(14) -0.0005(10) 0.0085(10) 0.0253(10)
C31 0.0747(13) 0.0551(11) 0.0590(11) -0.0083(9) 0.0129(9) 0.0223(10)
C32 0.0581(11) 0.0461(9) 0.0488(10) -0.0032(8) 0.0036(8) 0.0118(8)
C33 0.0836(14) 0.0710(12) 0.0381(9) -0.0076(9) 0.0062(9) 0.0304(11)
C34 0.0706(12) 0.0697(12) 0.0387(9) 0.0117(9) 0.0223(8) 0.0295(10)

loop_
_atom_type_symbol
_atom_type_description
_atom_type_scat_dispersion_real
_atom_type_scat_dispersion_imag
_atom_type_scat_source
C C 0.0033 0.0016 'International Tables Vol C Tables 4.2.6.8 and 6.1.1.4'
H H 0.0000 0.0000 'International Tables Vol C Tables 4.2.6.8 and 6.1.1.4'
N N 0.0061 0.0033 'International Tables Vol C Tables 4.2.6.8 and 6.1.1.4'
O O 0.0106 0.0060 'International Tables Vol C Tables 4.2.6.8 and 6.1.1.4'

loop_
_geom_angle_atom_site_label_1
_geom_angle_atom_site_label_2
_geom_angle_atom_site_label_3
_geom_angle
C1 N1 C17 121.79(13)
C1 N1 C8 112.82(13)
C17 N1 C8 125.23(12)
O1 C1 N1 124.64(16)
O1 C1 C2 128.00(15)
N1 C1 C2 107.34(12)
C7 C2 C3 122.20(15)
C7 C2 C1 108.02(14)
C3 C2 C1 129.78(14)
C4 C3 C2 118.37(15)
C4 C3 H1 120.8
C2 C3 H1 120.8
C3 C4 C5 119.87(16)
C3 C4 H2 120.1
C5 C4 H2 120.1
C4 C5 C6 121.83(16)
C4 C5 H3 119.1
C6 C5 H3 119.1
C7 C6 C5 118.38(15)
C7 C6 H4 120.8
C5 C6 H4 120.8
C2 C7 C6 119.29(15)
C2 C7 C8 109.95(13)
C6 C7 C8 130.76(14)
N1 C8 C7 101.76(11)
N1 C8 C9 111.21(12)
C7 C8 C9 113.92(12)
N1 C8 H5 109.9
C7 C8 H5 109.9
C9 C8 H5 109.9
O2 C9 C10 112.30(12)
O2 C9 C8 105.84(12)
C10 C9 C8 112.60(12)
O2 C9 H6 108.7
C10 C9 H6 108.7
C8 C9 H6 108.7
C9 O2 H7 109.5
C11 C10 C15 118.48(15)
C11 C10 C9 120.01(14)
C15 C10 C9 121.51(14)
C10 C11 C12 121.24(17)
C10 C11 H8 119.4
C12 C11 H8 119.4
C13 C12 C11 120.26(17)
C13 C12 H9 119.9
C11 C12 H9 119.9
C14 C13 C12 119.03(18)
C14 C13 H10 120.5
C12 C13 H10 120.5
C13 C14 C15 122.00(17)
C13 C14 H11 119.0
C15 C14 H11 119.0
C14 C15 C10 118.96(15)
C14 C15 C16 120.51(15)
C10 C15 C16 120.43(15)
C15 C16 C17 112.68(13)
C15 C16 H12 109.1
C17 C16 H12 109.1
C15 C16 H13 109.1
C17 C16 H13 109.1
H12 C16 H13 107.8
N1 C17 C16 114.34(13)
N1 C17 H14 108.7
C16 C17 H14 108.7
N1 C17 H15 108.7
C16 C17 H15 108.7
H14 C17 H15 107.6
C18 N2 C34 121.92(12)
C18 N2 C25 113.75(12)
C34 N2 C25 124.32(12)
O3 C18 N2 124.82(14)
O3 C18 C19 128.04(15)
N2 C18 C19 107.14(12)
C24 C19 C20 122.74(14)
C24 C19 C18 108.35(13)
C20 C19 C18 128.91(14)
C21 C20 C19 117.93(15)
C21 C20 H16 121.0
C19 C20 H16 121.0
C20 C21 C22 119.72(16)
C20 C21 H17 120.1
C22 C21 H17 120.1
C21 C22 C23 122.57(16)
C21 C22 H18 118.7
C23 C22 H18 118.7
C24 C23 C22 117.94(16)
C24 C23 H19 121.0
C22 C23 H19 121.0
C23 C24 C19 119.07(14)
C23 C24 C25 131.07(14)
C19 C24 C25 109.86(12)
N2 C25 C24 100.89(12)
N2 C25 C26 113.36(12)
C24 C25 C26 114.12(12)
N2 C25 H20 109.4
C24 C25 H20 109.4
C26 C25 H20 109.4
O4 C26 C27 107.86(12)
O4 C26 C25 107.59(12)
C27 C26 C25 113.92(12)
O4 C26 H21 109.1
C27 C26 H21 109.1
C25 C26 H21 109.1
C26 O4 H22 109.5
C28 C27 C32 118.12(15)
C28 C27 C26 119.92(14)
C32 C27 C26 121.97(14)
C29 C28 C27 121.47(16)
C29 C28 H23 119.3
C27 C28 H23 119.3
C30 C29 C28 120.19(17)
C30 C29 H24 119.9
C28 C29 H24 119.9
C29 C30 C31 119.08(17)
C29 C30 H25 120.5
C31 C30 H25 120.5
C30 C31 C32 122.08(17)
C30 C31 H26 119.0
C32 C31 H26 119.0
C27 C32 C31 119.06(15)
C27 C32 C33 121.57(14)
C31 C32 C33 119.27(15)
C32 C33 C34 112.00(15)
C32 C33 H27 109.2
C34 C33 H27 109.2
C32 C33 H28 109.2
C34 C33 H28 109.2
H27 C33 H28 107.9
N2 C34 C33 112.33(14)
N2 C34 H29 109.1
C33 C34 H29 109.1
N2 C34 H30 109.1
C33 C34 H30 109.1
H29 C34 H30 107.9

loop_
_geom_bond_atom_site_label_1
_geom_bond_atom_site_label_2
_geom_bond_distance
N1 C1 1.3662(19)
N1 C17 1.455(2)
N1 C8 1.4656(18)
C1 O1 1.2225(17)
C1 C2 1.482(2)
C2 C7 1.381(2)
C2 C3 1.389(2)
C3 C4 1.381(2)
C3 H1 0.9300
C4 C5 1.381(2)
C4 H2 0.9300
C5 C6 1.392(2)
C5 H3 0.9300
C6 C7 1.392(2)
C6 H4 0.9300
C7 C8 1.520(2)
C8 C9 1.546(2)
C8 H5 0.9800
C9 O2 1.4135(17)
C9 C10 1.528(2)
C9 H6 0.9800
O2 H7 0.8200
C10 C11 1.384(2)
C10 C15 1.402(2)
C11 C12 1.390(2)
C11 H8 0.9300
C12 C13 1.376(3)
C12 H9 0.9300
C13 C14 1.366(2)
C13 H10 0.9300
C14 C15 1.398(2)
C14 H11 0.9300
C15 C16 1.491(2)
C16 C17 1.519(2)
C16 H12 0.9700
C16 H13 0.9700
C17 H14 0.9700
C17 H15 0.9700
N2 C18 1.3545(19)
N2 C34 1.4470(19)
N2 C25 1.4637(18)
C18 O3 1.2277(17)
C18 C19 1.463(2)
C19 C24 1.385(2)
C19 C20 1.389(2)
C20 C21 1.370(2)
C20 H16 0.9300
C21 C22 1.381(2)
C21 H17 0.9300
C22 C23 1.388(2)
C22 H18 0.9300
C23 C24 1.382(2)
C23 H19 0.9300
C24 C25 1.517(2)
C25 C26 1.559(2)
C25 H20 0.9800
C26 O4 1.4085(17)
C26 C27 1.533(2)
C26 H21 0.9800
O4 H22 0.8200
C27 C28 1.391(2)
C27 C32 1.392(2)
C28 C29 1.388(2)
C28 H23 0.9300
C29 C30 1.363(2)
C29 H24 0.9300
C30 C31 1.368(2)
C30 H25 0.9300
C31 C32 1.396(2)
C31 H26 0.9300
C32 C33 1.504(2)
C33 C34 1.525(3)
C33 H27 0.9700
C33 H28 0.9700
C34 H29 0.9700
C34 H30 0.9700

loop_
_geom_torsion_atom_site_label_1
_geom_torsion_atom_site_label_2
_geom_torsion_atom_site_label_3
_geom_torsion_atom_site_label_4
_geom_torsion
C17 N1 C1 O1 4.8(2)
C8 N1 C1 O1 -179.50(14)
C17 N1 C1 C2 -176.66(13)
C8 N1 C1 C2 -1.01(16)
O1 C1 C2 C7 177.22(16)
N1 C1 C2 C7 -1.21(16)
O1 C1 C2 C3 -2.0(3)
N1 C1 C2 C3 179.62(15)
C7 C2 C3 C4 -1.9(2)
C1 C2 C3 C4 177.12(15)
C2 C3 C4 C5 -0.2(2)
C3 C4 C5 C6 1.7(2)
C4 C5 C6 C7 -1.0(2)
C3 C2 C7 C6 2.6(2)
C1 C2 C7 C6 -176.60(13)
C3 C2 C7 C8 -177.90(14)
C1 C2 C7 C8 2.86(16)
C5 C6 C7 C2 -1.1(2)
C5 C6 C7 C8 179.54(15)
C1 N1 C8 C7 2.57(15)
C17 N1 C8 C7 178.05(13)
C1 N1 C8 C9 -119.10(14)
C17 N1 C8 C9 56.38(18)
C2 C7 C8 N1 -3.28(15)
C6 C7 C8 N1 176.10(15)
C2 C7 C8 C9 116.49(14)
C6 C7 C8 C9 -64.1(2)
N1 C8 C9 O2 163.25(12)
C7 C8 C9 O2 48.97(16)
N1 C8 C9 C10 -73.70(16)
C7 C8 C9 C10 172.02(12)
O2 C9 C10 C11 8.94(19)
C8 C9 C10 C11 -110.42(15)
O2 C9 C10 C15 -170.60(13)
C8 C9 C10 C15 70.04(17)
C15 C10 C11 C12 0.2(2)
C9 C10 C11 C12 -179.39(14)
C10 C11 C12 C13 1.2(3)
C11 C12 C13 C14 -1.5(3)
C12 C13 C14 C15 0.6(3)
C13 C14 C15 C10 0.7(2)
C13 C14 C15 C16 -175.63(15)
C11 C10 C15 C14 -1.1(2)
C9 C10 C15 C14 178.46(14)
C11 C10 C15 C16 175.28(14)
C9 C10 C15 C16 -5.2(2)
C14 C15 C16 C17 113.72(16)
C10 C15 C16 C17 -62.6(2)
C1 N1 C17 C16 115.46(16)
C8 N1 C17 C16 -59.64(19)
C15 C16 C17 N1 77.01(18)
C34 N2 C18 O3 -0.7(3)
C25 N2 C18 O3 178.28(16)
C34 N2 C18 C19 179.60(14)
C25 N2 C18 C19 -1.46(18)
O3 C18 C19 C24 -178.54(17)
N2 C18 C19 C24 1.19(18)
O3 C18 C19 C20 0.7(3)
N2 C18 C19 C20 -179.57(16)
C24 C19 C20 C21 -1.0(2)
C18 C19 C20 C21 179.90(16)
C19 C20 C21 C22 1.0(3)
C20 C21 C22 C23 0.4(3)
C21 C22 C23 C24 -1.8(3)
C22 C23 C24 C19 1.8(2)
C22 C23 C24 C25 -179.02(16)
C20 C19 C24 C23 -0.4(2)
C18 C19 C24 C23 178.85(14)
C20 C19 C24 C25 -179.80(14)
C18 C19 C24 C25 -0.50(17)
C18 N2 C25 C24 1.11(17)
C34 N2 C25 C24 -179.98(15)
C18 N2 C25 C26 123.55(15)
C34 N2 C25 C26 -57.5(2)
C23 C24 C25 N2 -179.56(16)
C19 C24 C25 N2 -0.31(16)
C23 C24 C25 C26 58.5(2)
C19 C24 C25 C26 -122.22(14)
N2 C25 C26 O4 -171.12(12)
C24 C25 C26 O4 -56.36(17)
N2 C25 C26 C27 69.37(17)
C24 C25 C26 C27 -175.87(13)
O4 C26 C27 C28 -3.7(2)
C25 C26 C27 C28 115.71(16)
O4 C26 C27 C32 175.85(15)
C25 C26 C27 C32 -64.8(2)
C32 C27 C28 C29 -0.5(2)
C26 C27 C28 C29 179.04(15)
C27 C28 C29 C30 0.5(3)
C28 C29 C30 C31 -0.1(3)
C29 C30 C31 C32 -0.3(3)
C28 C27 C32 C31 0.1(2)
C26 C27 C32 C31 -179.41(15)
C28 C27 C32 C33 -176.20(17)
C26 C27 C32 C33 4.3(3)
C30 C31 C32 C27 0.3(3)
C30 C31 C32 C33 176.68(19)
C27 C32 C33 C34 63.2(2)
C31 C32 C33 C34 -113.14(18)
C18 N2 C34 C33 -116.92(17)
C25 N2 C34 C33 64.3(2)
C32 C33 C34 N2 -80.14(19)
